data_1564128
loop_
_publ_author_name
'Basu Baul, Tushar S.'
'Addepalli, Maheswara Rao'
'Ly\<cka, Antonin'
'van Terwingen, Steven'
'F\'atima C. Guedes da Silva, M.'

_publ_section_title
;
 Synthesis and structural characterization of diorganotin(IV) complexes
 with heteroditopic pyridyl-ONO&#x2032;-ligands
;
_journal_name_full 'Inorganica Chimica Acta'
_journal_page_first 119892
_journal_paper_doi 10.1016/j.ica.2020.119892
_journal_volume 512
_journal_year 2020
_chemical_formula_moiety '2(C28 H26 N4 O2 Sn), 0.5(C6 H6)'
_chemical_formula_sum 'C59 H55 N8 O4 Sn2'
_chemical_formula_weight 1177.49
_space_group_crystal_system monoclinic
_space_group_IT_number 14
_space_group_name_Hall '-P 2yn'
_space_group_name_H-M_alt 'P 1 21/n 1'
_atom_sites_solution_hydrogens geom
_atom_sites_solution_primary .
_atom_sites_solution_secondary .
_cell_angle_alpha 90
_cell_angle_beta 110.641(3)
_cell_angle_gamma 90
_cell_formula_units_Z 4
_cell_length_a 21.1699(6)
_cell_length_b 12.8679(3)
_cell_length_c 21.5199(7)
_cell_measurement_reflns_used 6068
_cell_measurement_temperature 298(2)
_cell_measurement_theta_max 28.4890
_cell_measurement_theta_min 3.6850
_cell_volume 5486.0(3)
_computing_cell_refinement 'CrysAlisPro 1.171.39.46e (Rigaku OD, 2018)'
_computing_data_collection 'CrysAlisPro 1.171.39.46e (Rigaku OD, 2018)'
_computing_data_reduction 'CrysAlisPro 1.171.39.46e (Rigaku OD, 2018)'
_computing_molecular_graphics 'Ortep for Windows (Farrugia, 2012)'
_computing_structure_refinement 'SHELXL-2018/3 (Sheldrick, 2018)'
_computing_structure_solution 'SIR-97 (Altomare et al., 1999)'
_diffrn_ambient_temperature 298(2)
_diffrn_measured_fraction_theta_full 0.993
_diffrn_measured_fraction_theta_max 0.849
_diffrn_measurement_device_type 'Xcalibur, Eos, Gemini'
_diffrn_measurement_method '\w scans'
_diffrn_radiation_type MoK\a
_diffrn_radiation_wavelength 0.71073
_diffrn_reflns_av_R_equivalents 0.0243
_diffrn_reflns_av_unetI/netI 0.0470
_diffrn_reflns_Laue_measured_fraction_full 0.993
_diffrn_reflns_Laue_measured_fraction_max 0.849
_diffrn_reflns_limit_h_max 24
_diffrn_reflns_limit_h_min -26
_diffrn_reflns_limit_k_max 17
_diffrn_reflns_limit_k_min -15
_diffrn_reflns_limit_l_max 25
_diffrn_reflns_limit_l_min -29
_diffrn_reflns_number 21080
_diffrn_reflns_point_group_measured_fraction_full 0.993
_diffrn_reflns_point_group_measured_fraction_max 0.849
_diffrn_reflns_theta_full 25.242
_diffrn_reflns_theta_max 29.058
_diffrn_reflns_theta_min 3.293
_diffrn_source 'fine-focus sealed X-ray tube'
_exptl_absorpt_coefficient_mu 0.964
_exptl_absorpt_correction_T_max 1.00000
_exptl_absorpt_correction_T_min 0.79184
_exptl_absorpt_correction_type multi-scan
_exptl_absorpt_process_details
;
CrysAlisPro 1.171.39.46e (Rigaku Oxford Diffraction, 2018)
Empirical absorption correction using spherical harmonics,
 implemented in SCALE3 ABSPACK scaling algorithm.
;
_exptl_crystal_colour orange
_exptl_crystal_density_diffrn 1.426
_exptl_crystal_density_method 'not measured'
_exptl_crystal_description plate
_exptl_crystal_F_000 2388
_exptl_crystal_size_max 0.260
_exptl_crystal_size_mid 0.250
_exptl_crystal_size_min 0.130
_refine_diff_density_max 0.859
_refine_diff_density_min -0.691
_refine_diff_density_rms 0.074
_refine_ls_extinction_coef .
_refine_ls_extinction_method none
_refine_ls_goodness_of_fit_ref 1.004
_refine_ls_hydrogen_treatment constr
_refine_ls_matrix_type full
_refine_ls_number_parameters 643
_refine_ls_number_reflns 12459
_refine_ls_number_restraints 0
_refine_ls_restrained_S_all 1.004
_refine_ls_R_factor_all 0.0627
_refine_ls_R_factor_gt 0.0385
_refine_ls_shift/su_max 0.002
_refine_ls_shift/su_mean 0.000
_refine_ls_structure_factor_coef Fsqd
_refine_ls_weighting_details 'w=1/[\s^2^(Fo^2^)+(0.0366P)^2^+3.7834P] where P=(Fo^2^+2Fc^2^)/3'
_refine_ls_weighting_scheme calc
_refine_ls_wR_factor_gt 0.0839
_refine_ls_wR_factor_ref 0.0947
_reflns_Friedel_coverage 0.000
_reflns_Friedel_fraction_full .
_reflns_Friedel_fraction_max .
_reflns_number_gt 9267
_reflns_number_total 12459
_reflns_threshold_expression 'I > 2\s(I)'
_cod_data_source_file Compound6.cif
_cod_data_source_block Compound6
_cod_original_sg_symbol_H-M 'P 21/n'
_cod_database_code 1564128
_shelx_space_group_comment
;
The symmetry employed for this shelxl refinement is uniquely defined
by the following loop, which should always be used as a source of
symmetry information in preference to the above space-group names.
They are only intended as comments.
;
_shelx_estimated_absorpt_t_min 0.788
_shelx_estimated_absorpt_t_max 0.885

loop_
_space_group_symop_operation_xyz
'x, y, z'
'-x+1/2, y+1/2, -z+1/2'
'-x, -y, -z'
'x-1/2, -y-1/2, z-1/2'

loop_
_atom_site_label
_atom_site_type_symbol
_atom_site_fract_x
_atom_site_fract_y
_atom_site_fract_z
_atom_site_U_iso_or_equiv
_atom_site_adp_type
_atom_site_occupancy
_atom_site_site_symmetry_order
_atom_site_calc_flag
_atom_site_refinement_flags_posn
_atom_site_refinement_flags_adp
_atom_site_refinement_flags_occupancy
_atom_site_disorder_assembly
_atom_site_disorder_group
C1 C 0.69017(17) 0.2229(3) 0.23248(19) 0.0468(9) Uani 1 1 d . . . . .
H1A H 0.708814 0.242701 0.278914 0.056 Uiso 1 1 calc R U . . .
H1B H 0.641912 0.213285 0.220761 0.056 Uiso 1 1 calc R U . . .
C2 C 0.70322(15) 0.3093(3) 0.18985(19) 0.0445(8) Uani 1 1 d . . . . .
H2 H 0.690150 0.376650 0.202847 0.053 Uiso 1 1 calc R U . . .
C3 C 0.81308(15) 0.3895(3) 0.22039(17) 0.0396(8) Uani 1 1 d . . . . .
H3 H 0.790708 0.451567 0.220698 0.048 Uiso 1 1 calc R U . . .
C4 C 0.88482(15) 0.3944(2) 0.23709(17) 0.0364(7) Uani 1 1 d . . . . .
C5 C 0.91690(16) 0.4883(3) 0.26343(18) 0.0440(8) Uani 1 1 d . . . . .
H5 H 0.891145 0.543710 0.268885 0.053 Uiso 1 1 calc R U . . .
C6 C 0.98580(16) 0.5001(3) 0.28138(18) 0.0414(8) Uani 1 1 d . . . . .
C7 C 1.02415(17) 0.4171(3) 0.27168(19) 0.0489(9) Uani 1 1 d . . . . .
H7 H 1.070590 0.424650 0.283404 0.059 Uiso 1 1 calc R U . . .
C8 C 0.99426(16) 0.3253(3) 0.24524(19) 0.0487(9) Uani 1 1 d . . . . .
H8 H 1.020658 0.271588 0.238714 0.058 Uiso 1 1 calc R U . . .
C9 C 0.92373(16) 0.3104(3) 0.22756(16) 0.0379(7) Uani 1 1 d . . . . .
C10 C 1.10146(16) 0.6985(3) 0.36141(16) 0.0406(8) Uani 1 1 d . . . . .
C11 C 1.06374(17) 0.7856(3) 0.36172(18) 0.0460(8) Uani 1 1 d . . . . .
H11 H 1.016847 0.783889 0.343650 0.055 Uiso 1 1 calc R U . . .
C12 C 1.09764(19) 0.8760(3) 0.38975(19) 0.0505(9) Uani 1 1 d . . . . .
H12 H 1.073858 0.936023 0.391469 0.061 Uiso 1 1 calc R U . . .
C13 C 1.1670(2) 0.8751(3) 0.41490(19) 0.0539(10) Uani 1 1 d . . . . .
H13 H 1.189139 0.936669 0.432463 0.065 Uiso 1 1 calc R U . . .
C14 C 1.17061(18) 0.7060(3) 0.3884(2) 0.0544(10) Uani 1 1 d . . . . .
H14 H 1.195728 0.647066 0.387665 0.065 Uiso 1 1 calc R U . . .
C15 C 0.66848(17) 0.2928(4) 0.1157(2) 0.0597(11) Uani 1 1 d . . . . .
H15A H 0.682789 0.226621 0.103578 0.072 Uiso 1 1 calc R U . . .
H15B H 0.682667 0.346905 0.092140 0.072 Uiso 1 1 calc R U . . .
C16 C 0.5918(2) 0.2938(5) 0.0939(3) 0.0931(18) Uani 1 1 d . . . . .
H16A H 0.572644 0.283075 0.046766 0.140 Uiso 1 1 calc R U . . .
H16B H 0.577312 0.239395 0.116254 0.140 Uiso 1 1 calc R U . . .
H16C H 0.577190 0.359722 0.104812 0.140 Uiso 1 1 calc R U . . .
C17 C 0.87007(17) 0.1196(3) 0.32038(16) 0.0395(8) Uani 1 1 d . . . . .
C18 C 0.83525(18) 0.1016(3) 0.36356(18) 0.0509(9) Uani 1 1 d . . . . .
H18 H 0.788341 0.099138 0.346784 0.061 Uiso 1 1 calc R U . . .
C19 C 0.8692(2) 0.0874(4) 0.43102(19) 0.0635(11) Uani 1 1 d . . . . .
H19 H 0.845342 0.075055 0.459220 0.076 Uiso 1 1 calc R U . . .
C20 C 0.9384(2) 0.0918(4) 0.45570(19) 0.0637(12) Uani 1 1 d . . . . .
H20 H 0.961523 0.084055 0.501038 0.076 Uiso 1 1 calc R U . . .
C21 C 0.97372(19) 0.1076(3) 0.41385(19) 0.0564(10) Uani 1 1 d . . . . .
H21 H 1.020649 0.108412 0.430940 0.068 Uiso 1 1 calc R U . . .
C22 C 0.94047(17) 0.1221(3) 0.34709(18) 0.0458(8) Uani 1 1 d . . . . .
H22 H 0.965007 0.133736 0.319417 0.055 Uiso 1 1 calc R U . . .
C23 C 0.80365(16) 0.0421(3) 0.14048(16) 0.0394(8) Uani 1 1 d . . . . .
C24 C 0.7574(2) -0.0378(3) 0.1296(2) 0.0608(11) Uani 1 1 d . . . . .
H24 H 0.729295 -0.041041 0.154368 0.073 Uiso 1 1 calc R U . . .
C25 C 0.7524(2) -0.1136(4) 0.0818(3) 0.0757(14) Uani 1 1 d . . . . .
H25 H 0.721337 -0.167395 0.075287 0.091 Uiso 1 1 calc R U . . .
C26 C 0.7924(2) -0.1092(4) 0.0451(2) 0.0718(14) Uani 1 1 d . . . . .
H26 H 0.788783 -0.159855 0.013231 0.086 Uiso 1 1 calc R U . . .
C27 C 0.8385(2) -0.0299(4) 0.0545(2) 0.0648(12) Uani 1 1 d . . . . .
H27 H 0.865934 -0.027006 0.029003 0.078 Uiso 1 1 calc R U . . .
C28 C 0.84405(18) 0.0458(3) 0.10219(18) 0.0489(9) Uani 1 1 d . . . . .
H28 H 0.875179 0.099366 0.108381 0.059 Uiso 1 1 calc R U . . .
C29 C 1.29493(18) 1.0585(3) 0.2447(2) 0.0499(9) Uani 1 1 d . . . . .
H29A H 1.343182 1.069112 0.257218 0.060 Uiso 1 1 calc R U . . .
H29B H 1.277110 1.039090 0.198215 0.060 Uiso 1 1 calc R U . . .
C30 C 1.28176(15) 0.9708(3) 0.28667(19) 0.0438(8) Uani 1 1 d . . . . .
H30 H 1.296613 0.904393 0.274264 0.053 Uiso 1 1 calc R U . . .
C31 C 1.17290(15) 0.8867(2) 0.25163(16) 0.0343(7) Uani 1 1 d . . . . .
H31 H 1.196493 0.825004 0.253719 0.041 Uiso 1 1 calc R U . . .
C32 C 1.10052(15) 0.8804(2) 0.23019(15) 0.0317(7) Uani 1 1 d . . . . .
C33 C 1.06972(15) 0.7870(2) 0.20123(16) 0.0359(7) Uani 1 1 d . . . . .
H33 H 1.096425 0.733054 0.195581 0.043 Uiso 1 1 calc R U . . .
C34 C 1.00067(15) 0.7734(2) 0.18093(16) 0.0379(7) Uani 1 1 d . . . . .
C35 C 0.96125(16) 0.8541(3) 0.19209(18) 0.0445(8) Uani 1 1 d . . . . .
H35 H 0.914864 0.845143 0.179987 0.053 Uiso 1 1 calc R U . . .
C36 C 0.98991(15) 0.9448(3) 0.22027(18) 0.0438(8) Uani 1 1 d . . . . .
H36 H 0.962625 0.996819 0.227183 0.053 Uiso 1 1 calc R U . . .
C37 C 1.06012(15) 0.9624(2) 0.23945(16) 0.0349(7) Uani 1 1 d . . . . .
C38 C 0.88539(16) 0.5748(3) 0.10013(17) 0.0429(8) Uani 1 1 d . . . . .
C39 C 0.92166(19) 0.4893(3) 0.0942(2) 0.0605(11) Uani 1 1 d . . . . .
H39 H 0.968595 0.490606 0.109941 0.073 Uiso 1 1 calc R U . . .
C40 C 0.8871(2) 0.4021(4) 0.0646(3) 0.0754(14) Uani 1 1 d . . . . .
H40 H 0.910226 0.342980 0.059838 0.090 Uiso 1 1 calc R U . . .
C41 C 0.8179(2) 0.4029(4) 0.0421(2) 0.0712(13) Uani 1 1 d . . . . .
H41 H 0.795253 0.343178 0.021723 0.085 Uiso 1 1 calc R U . . .
C42 C 0.81614(18) 0.5674(3) 0.0764(2) 0.0646(12) Uani 1 1 d . . . . .
H42 H 0.791691 0.625131 0.080874 0.077 Uiso 1 1 calc R U . . .
C43 C 1.31462(17) 0.9877(3) 0.3610(2) 0.0557(10) Uani 1 1 d . . . . .
H43A H 1.300182 0.933076 0.384059 0.067 Uiso 1 1 calc R U . . .
H43B H 1.299369 1.053453 0.372622 0.067 Uiso 1 1 calc R U . . .
C44 C 1.39156(19) 0.9880(4) 0.3843(3) 0.0828(16) Uani 1 1 d . . . . .
H44A H 1.409802 0.998900 0.431441 0.124 Uiso 1 1 calc R U . . .
H44B H 1.407045 0.922519 0.373790 0.124 Uiso 1 1 calc R U . . .
H44C H 1.406232 1.042903 0.362353 0.124 Uiso 1 1 calc R U . . .
C45 C 1.11362(19) 1.1664(3) 0.15369(18) 0.0455(8) Uani 1 1 d . . . . .
C46 C 1.1478(2) 1.2086(3) 0.1151(2) 0.0572(10) Uani 1 1 d . . . . .
H46 H 1.194036 1.220176 0.133653 0.069 Uiso 1 1 calc R U . . .
C47 C 1.1135(3) 1.2332(4) 0.0495(2) 0.0757(14) Uani 1 1 d . . . . .
H47 H 1.136734 1.263027 0.024446 0.091 Uiso 1 1 calc R U . . .
C48 C 1.0459(3) 1.2144(4) 0.0208(2) 0.0835(15) Uani 1 1 d . . . . .
H48 H 1.023534 1.229886 -0.023834 0.100 Uiso 1 1 calc R U . . .
C49 C 1.0109(2) 1.1725(4) 0.0578(2) 0.0793(14) Uani 1 1 d . . . . .
H49 H 0.964875 1.159841 0.038250 0.095 Uiso 1 1 calc R U . . .
C50 C 1.0445(2) 1.1490(3) 0.1248(2) 0.0595(10) Uani 1 1 d . . . . .
H50 H 1.020647 1.121815 0.149998 0.071 Uiso 1 1 calc R U . . .
C51 C 1.18183(17) 1.2206(3) 0.34074(17) 0.0415(8) Uani 1 1 d . . . . .
C52 C 1.2360(2) 1.2877(3) 0.3641(2) 0.0629(11) Uani 1 1 d . . . . .
H52 H 1.267040 1.290903 0.342515 0.075 Uiso 1 1 calc R U . . .
C53 C 1.2453(3) 1.3499(4) 0.4188(2) 0.0794(14) Uani 1 1 d . . . . .
H53 H 1.281746 1.395417 0.432890 0.095 Uiso 1 1 calc R U . . .
C54 C 1.2016(3) 1.3454(4) 0.4521(2) 0.0747(13) Uani 1 1 d . . . . .
H54 H 1.207918 1.387267 0.488998 0.090 Uiso 1 1 calc R U . . .
C55 C 1.1487(2) 1.2788(4) 0.4308(2) 0.0782(14) Uani 1 1 d . . . . .
H55 H 1.118769 1.274956 0.453641 0.094 Uiso 1 1 calc R U . . .
C56 C 1.13844(19) 1.2162(3) 0.3754(2) 0.0578(10) Uani 1 1 d . . . . .
H56 H 1.101865 1.170931 0.361723 0.069 Uiso 1 1 calc R U . . .
N1 N 0.77691(12) 0.3063(2) 0.20497(14) 0.0377(6) Uani 1 1 d . . . . .
N2 N 1.01264(14) 0.5971(2) 0.31043(15) 0.0460(7) Uani 1 1 d . . . . .
N3 N 1.07539(14) 0.5999(2) 0.33289(15) 0.0459(7) Uani 1 1 d . . . . .
N4 N 1.20420(15) 0.7921(3) 0.41569(17) 0.0617(9) Uani 1 1 d . . . . .
N5 N 1.20755(12) 0.9709(2) 0.26814(13) 0.0353(6) Uani 1 1 d . . . . .
N6 N 0.97515(13) 0.6770(2) 0.15063(14) 0.0416(7) Uani 1 1 d . . . . .
N7 N 0.91195(14) 0.6704(2) 0.13085(15) 0.0467(7) Uani 1 1 d . . . . .
N8 N 0.78168(16) 0.4832(3) 0.0475(2) 0.0782(12) Uani 1 1 d . . . . .
O1 O 0.71970(11) 0.12923(17) 0.22301(12) 0.0432(6) Uani 1 1 d . . . . .
O2 O 0.89738(11) 0.22085(17) 0.20210(12) 0.0412(5) Uani 1 1 d . . . . .
O3 O 1.26429(12) 1.15129(18) 0.25405(14) 0.0505(6) Uani 1 1 d . . . . .
O4 O 1.08468(10) 1.05146(17) 0.26700(11) 0.0393(5) Uani 1 1 d . . . . .
Sn1 Sn 0.81453(2) 0.14842(2) 0.21861(2) 0.03437(7) Uani 1 1 d . . . . .
Sn2 Sn 1.16842(2) 1.12856(2) 0.25507(2) 0.03812(7) Uani 1 1 d . . . . .
C1A C 0.0237(4) 0.5353(7) 0.5215(5) 0.1027(15) Uani 0.5 1 d G . P A -1
H1A1 H 0.053588 0.585387 0.546456 0.123 Uiso 0.5 1 calc R U P A -1
C2A C 0.0372(3) 0.4831(7) 0.4710(5) 0.1027(15) Uani 0.5 1 d G . P A -1
H2A H 0.076129 0.498243 0.462204 0.123 Uiso 0.5 1 calc R U P A -1
C3A C -0.0076(4) 0.4083(6) 0.4337(4) 0.1027(15) Uani 0.5 1 d G . P A -1
H3A H 0.001450 0.373386 0.399948 0.123 Uiso 0.5 1 calc R U P A -1
C4A C -0.0658(3) 0.3857(6) 0.4469(4) 0.1027(15) Uani 0.5 1 d G . P A -1
H4A H -0.095771 0.335672 0.421942 0.123 Uiso 0.5 1 calc R U P A -1
C5A C -0.0793(3) 0.4379(6) 0.4974(4) 0.1027(15) Uani 0.5 1 d G . P A -1
H5A H -0.118314 0.422815 0.506193 0.123 Uiso 0.5 1 calc R U P A -1
C6A C -0.0346(4) 0.5127(7) 0.5347(4) 0.1027(15) Uani 0.5 1 d G . P A -1
H6A H -0.043635 0.547672 0.568450 0.123 Uiso 0.5 1 calc R U P A -1

loop_
_atom_site_aniso_label
_atom_site_aniso_U_11
_atom_site_aniso_U_22
_atom_site_aniso_U_33
_atom_site_aniso_U_23
_atom_site_aniso_U_13
_atom_site_aniso_U_12
C1 0.0396(19) 0.047(2) 0.057(2) -0.0046(18) 0.0213(17) -0.0055(16)
C2 0.0302(16) 0.0385(19) 0.066(2) -0.0010(18) 0.0188(16) 0.0004(14)
C3 0.0371(17) 0.0301(16) 0.054(2) 0.0017(15) 0.0184(15) 0.0030(13)
C4 0.0325(16) 0.0302(16) 0.0470(19) 0.0035(15) 0.0146(14) -0.0015(13)
C5 0.0389(18) 0.0312(17) 0.062(2) 0.0010(16) 0.0184(17) -0.0006(14)
C6 0.0416(18) 0.0320(17) 0.052(2) -0.0008(16) 0.0187(16) -0.0070(14)
C7 0.0357(18) 0.045(2) 0.067(3) -0.0053(19) 0.0189(18) -0.0064(16)
C8 0.0392(19) 0.042(2) 0.068(3) -0.0072(18) 0.0235(18) 0.0007(15)
C9 0.0412(18) 0.0334(17) 0.0413(19) -0.0011(15) 0.0170(15) -0.0044(14)
C10 0.0452(19) 0.0414(19) 0.0385(19) -0.0012(15) 0.0189(15) -0.0062(15)
C11 0.0419(19) 0.049(2) 0.050(2) -0.0016(17) 0.0203(17) -0.0071(16)
C12 0.062(2) 0.043(2) 0.051(2) -0.0077(17) 0.0260(19) -0.0049(18)
C13 0.065(3) 0.053(2) 0.047(2) -0.0142(18) 0.0237(19) -0.024(2)
C14 0.042(2) 0.051(2) 0.068(3) -0.010(2) 0.0157(18) -0.0016(17)
C15 0.040(2) 0.072(3) 0.061(3) 0.017(2) 0.0102(18) 0.0051(19)
C16 0.044(2) 0.135(5) 0.085(4) 0.018(3) 0.005(2) 0.005(3)
C17 0.0478(19) 0.0342(17) 0.0353(18) -0.0057(14) 0.0130(15) -0.0008(14)
C18 0.0424(19) 0.062(2) 0.046(2) -0.0043(19) 0.0119(17) -0.0064(17)
C19 0.066(3) 0.087(3) 0.040(2) 0.003(2) 0.0215(19) -0.007(2)
C20 0.057(2) 0.092(3) 0.034(2) 0.001(2) 0.0069(18) 0.002(2)
C21 0.043(2) 0.071(3) 0.047(2) 0.000(2) 0.0064(17) 0.0064(19)
C22 0.0451(19) 0.050(2) 0.041(2) -0.0017(17) 0.0147(16) 0.0040(16)
C23 0.0442(18) 0.0321(17) 0.0361(18) -0.0023(14) 0.0072(15) 0.0042(14)
C24 0.064(3) 0.055(2) 0.062(3) -0.019(2) 0.021(2) -0.014(2)
C25 0.074(3) 0.055(3) 0.085(4) -0.033(3) 0.013(3) -0.015(2)
C26 0.077(3) 0.061(3) 0.060(3) -0.027(2) 0.002(2) 0.018(2)
C27 0.072(3) 0.076(3) 0.045(2) -0.012(2) 0.018(2) 0.020(2)
C28 0.052(2) 0.046(2) 0.042(2) -0.0014(17) 0.0085(17) 0.0048(17)
C29 0.045(2) 0.045(2) 0.068(3) -0.0041(19) 0.0310(19) -0.0073(16)
C30 0.0320(17) 0.0375(18) 0.066(2) -0.0014(17) 0.0227(17) -0.0017(14)
C31 0.0355(16) 0.0271(16) 0.0430(19) 0.0003(14) 0.0173(14) 0.0016(13)
C32 0.0333(16) 0.0258(15) 0.0371(17) 0.0025(13) 0.0138(13) 0.0009(12)
C33 0.0376(17) 0.0313(17) 0.0406(19) 0.0011(14) 0.0161(14) 0.0021(13)
C34 0.0351(17) 0.0335(17) 0.0433(19) 0.0005(15) 0.0118(15) -0.0044(13)
C35 0.0296(16) 0.044(2) 0.054(2) -0.0005(17) 0.0083(15) -0.0019(14)
C36 0.0355(17) 0.0391(19) 0.057(2) -0.0031(17) 0.0165(16) 0.0042(14)
C37 0.0376(17) 0.0314(17) 0.0378(18) 0.0015(14) 0.0159(14) 0.0009(13)
C38 0.0373(18) 0.0398(19) 0.047(2) 0.0011(16) 0.0092(15) -0.0057(15)
C39 0.041(2) 0.051(2) 0.085(3) -0.016(2) 0.018(2) -0.0036(17)
C40 0.061(3) 0.054(3) 0.108(4) -0.024(3) 0.025(3) -0.002(2)
C41 0.067(3) 0.051(3) 0.083(3) -0.015(2) 0.010(2) -0.021(2)
C42 0.040(2) 0.047(2) 0.097(3) -0.005(2) 0.012(2) -0.0034(17)
C43 0.040(2) 0.052(2) 0.069(3) 0.003(2) 0.0117(19) -0.0035(17)
C44 0.044(2) 0.081(3) 0.105(4) 0.023(3) 0.003(2) -0.011(2)
C45 0.060(2) 0.0327(18) 0.048(2) -0.0034(16) 0.0233(18) 0.0065(16)
C46 0.070(3) 0.056(3) 0.056(3) 0.004(2) 0.036(2) 0.009(2)
C47 0.100(4) 0.078(3) 0.067(3) 0.013(3) 0.052(3) 0.019(3)
C48 0.111(4) 0.095(4) 0.046(3) 0.009(3) 0.030(3) 0.019(3)
C49 0.075(3) 0.096(4) 0.054(3) 0.002(3) 0.005(2) 0.005(3)
C50 0.062(3) 0.062(3) 0.054(3) 0.004(2) 0.021(2) 0.004(2)
C51 0.0482(19) 0.0316(17) 0.044(2) -0.0017(15) 0.0148(16) 0.0002(15)
C52 0.078(3) 0.059(3) 0.057(3) -0.012(2) 0.031(2) -0.024(2)
C53 0.097(4) 0.073(3) 0.067(3) -0.027(3) 0.028(3) -0.037(3)
C54 0.090(3) 0.076(3) 0.055(3) -0.026(2) 0.022(3) -0.006(3)
C55 0.073(3) 0.103(4) 0.069(3) -0.030(3) 0.039(3) -0.006(3)
C56 0.050(2) 0.066(3) 0.060(3) -0.018(2) 0.0217(19) -0.0083(19)
N1 0.0321(14) 0.0338(15) 0.0464(16) 0.0019(13) 0.0128(12) -0.0020(11)
N2 0.0406(16) 0.0429(17) 0.0551(19) -0.0009(14) 0.0176(14) -0.0062(13)
N3 0.0419(16) 0.0434(17) 0.0543(19) -0.0042(14) 0.0193(14) -0.0077(13)
N4 0.0446(18) 0.063(2) 0.071(2) -0.0165(19) 0.0124(17) -0.0124(16)
N5 0.0323(13) 0.0279(14) 0.0472(17) 0.0009(12) 0.0160(12) -0.0003(11)
N6 0.0364(15) 0.0379(16) 0.0476(17) -0.0024(13) 0.0111(13) -0.0057(12)
N7 0.0413(16) 0.0394(16) 0.0553(19) -0.0014(14) 0.0121(14) -0.0086(13)
N8 0.0460(19) 0.054(2) 0.116(3) -0.011(2) 0.005(2) -0.0138(17)
O1 0.0381(12) 0.0368(13) 0.0540(15) 0.0019(11) 0.0154(11) -0.0061(10)
O2 0.0432(13) 0.0329(12) 0.0520(15) -0.0077(11) 0.0224(11) -0.0034(10)
O3 0.0495(14) 0.0356(13) 0.0751(18) 0.0019(12) 0.0327(13) -0.0074(11)
O4 0.0398(12) 0.0305(12) 0.0515(14) -0.0066(10) 0.0208(11) -0.0027(9)
Sn1 0.03611(12) 0.02986(12) 0.03512(13) -0.00242(9) 0.01006(9) -0.00243(9)
Sn2 0.04224(13) 0.02843(12) 0.04667(15) -0.00151(10) 0.01937(11) -0.00220(9)
C1A 0.097(4) 0.114(5) 0.105(4) 0.017(3) 0.046(3) 0.020(3)
C2A 0.097(4) 0.114(5) 0.105(4) 0.017(3) 0.046(3) 0.020(3)
C3A 0.097(4) 0.114(5) 0.105(4) 0.017(3) 0.046(3) 0.020(3)
C4A 0.097(4) 0.114(5) 0.105(4) 0.017(3) 0.046(3) 0.020(3)
C5A 0.097(4) 0.114(5) 0.105(4) 0.017(3) 0.046(3) 0.020(3)
C6A 0.097(4) 0.114(5) 0.105(4) 0.017(3) 0.046(3) 0.020(3)

loop_
_atom_type_symbol
_atom_type_description
_atom_type_scat_dispersion_real
_atom_type_scat_dispersion_imag
_atom_type_scat_source
C C 0.0033 0.0016 'International Tables Vol C Tables 4.2.6.8 and 6.1.1.4'
H H 0.0000 0.0000 'International Tables Vol C Tables 4.2.6.8 and 6.1.1.4'
N N 0.0061 0.0033 'International Tables Vol C Tables 4.2.6.8 and 6.1.1.4'
O O 0.0106 0.0060 'International Tables Vol C Tables 4.2.6.8 and 6.1.1.4'
Sn Sn -0.6537 1.4246 'International Tables Vol C Tables 4.2.6.8 and 6.1.1.4'

loop_
_geom_angle_atom_site_label_1
_geom_angle_atom_site_label_2
_geom_angle_atom_site_label_3
_geom_angle
_geom_angle_site_symmetry_1
_geom_angle_site_symmetry_3
O1 C1 C2 110.7(3) . .
O1 C1 H1A 109.5 . .
C2 C1 H1A 109.5 . .
O1 C1 H1B 109.5 . .
C2 C1 H1B 109.5 . .
H1A C1 H1B 108.1 . .
N1 C2 C15 108.1(3) . .
N1 C2 C1 104.4(3) . .
C15 C2 C1 114.0(3) . .
N1 C2 H2 110.1 . .
C15 C2 H2 110.1 . .
C1 C2 H2 110.1 . .
N1 C3 C4 125.6(3) . .
N1 C3 H3 117.2 . .
C4 C3 H3 117.2 . .
C5 C4 C9 119.5(3) . .
C5 C4 C3 117.3(3) . .
C9 C4 C3 123.3(3) . .
C6 C5 C4 121.4(3) . .
C6 C5 H5 119.3 . .
C4 C5 H5 119.3 . .
C5 C6 C7 119.1(3) . .
C5 C6 N2 116.0(3) . .
C7 C6 N2 124.9(3) . .
C8 C7 C6 120.9(3) . .
C8 C7 H7 119.5 . .
C6 C7 H7 119.5 . .
C7 C8 C9 121.2(3) . .
C7 C8 H8 119.4 . .
C9 C8 H8 119.4 . .
O2 C9 C8 118.9(3) . .
O2 C9 C4 123.1(3) . .
C8 C9 C4 118.0(3) . .
C14 C10 C11 118.2(3) . .
C14 C10 N3 115.8(3) . .
C11 C10 N3 125.9(3) . .
C10 C11 C12 118.2(3) . .
C10 C11 H11 120.9 . .
C12 C11 H11 120.9 . .
C13 C12 C11 118.8(4) . .
C13 C12 H12 120.6 . .
C11 C12 H12 120.6 . .
N4 C13 C12 124.0(3) . .
N4 C13 H13 118.0 . .
C12 C13 H13 118.0 . .
N4 C14 C10 124.5(4) . .
N4 C14 H14 117.7 . .
C10 C14 H14 117.7 . .
C2 C15 C16 113.1(3) . .
C2 C15 H15A 109.0 . .
C16 C15 H15A 109.0 . .
C2 C15 H15B 109.0 . .
C16 C15 H15B 109.0 . .
H15A C15 H15B 107.8 . .
C15 C16 H16A 109.5 . .
C15 C16 H16B 109.5 . .
H16A C16 H16B 109.5 . .
C15 C16 H16C 109.5 . .
H16A C16 H16C 109.5 . .
H16B C16 H16C 109.5 . .
C18 C17 C22 117.9(3) . .
C18 C17 Sn1 119.1(2) . .
C22 C17 Sn1 122.9(3) . .
C19 C18 C17 121.3(3) . .
C19 C18 H18 119.4 . .
C17 C18 H18 119.4 . .
C20 C19 C18 119.2(4) . .
C20 C19 H19 120.4 . .
C18 C19 H19 120.4 . .
C21 C20 C19 120.4(4) . .
C21 C20 H20 119.8 . .
C19 C20 H20 119.8 . .
C22 C21 C20 120.7(4) . .
C22 C21 H21 119.7 . .
C20 C21 H21 119.7 . .
C21 C22 C17 120.5(3) . .
C21 C22 H22 119.8 . .
C17 C22 H22 119.8 . .
C24 C23 C28 118.3(3) . .
C24 C23 Sn1 119.2(3) . .
C28 C23 Sn1 122.3(3) . .
C23 C24 C25 120.8(4) . .
C23 C24 H24 119.6 . .
C25 C24 H24 119.6 . .
C26 C25 C24 120.1(4) . .
C26 C25 H25 119.9 . .
C24 C25 H25 119.9 . .
C25 C26 C27 120.3(4) . .
C25 C26 H26 119.8 . .
C27 C26 H26 119.8 . .
C26 C27 C28 119.9(4) . .
C26 C27 H27 120.0 . .
C28 C27 H27 120.0 . .
C23 C28 C27 120.5(4) . .
C23 C28 H28 119.8 . .
C27 C28 H28 119.8 . .
O3 C29 C30 110.7(3) . .
O3 C29 H29A 109.5 . .
C30 C29 H29A 109.5 . .
O3 C29 H29B 109.5 . .
C30 C29 H29B 109.5 . .
H29A C29 H29B 108.1 . .
N5 C30 C43 109.4(3) . .
N5 C30 C29 103.7(3) . .
C43 C30 C29 113.9(3) . .
N5 C30 H30 109.9 . .
C43 C30 H30 109.9 . .
C29 C30 H30 109.9 . .
N5 C31 C32 125.1(3) . .
N5 C31 H31 117.5 . .
C32 C31 H31 117.5 . .
C33 C32 C37 119.4(3) . .
C33 C32 C31 117.7(3) . .
C37 C32 C31 122.8(3) . .
C34 C33 C32 121.5(3) . .
C34 C33 H33 119.2 . .
C32 C33 H33 119.2 . .
C33 C34 C35 118.6(3) . .
C33 C34 N6 116.5(3) . .
C35 C34 N6 124.9(3) . .
C36 C35 C34 120.9(3) . .
C36 C35 H35 119.6 . .
C34 C35 H35 119.6 . .
C35 C36 C37 121.8(3) . .
C35 C36 H36 119.1 . .
C37 C36 H36 119.1 . .
O4 C37 C36 118.7(3) . .
O4 C37 C32 123.5(3) . .
C36 C37 C32 117.7(3) . .
C42 C38 C39 117.9(3) . .
C42 C38 N7 115.5(3) . .
C39 C38 N7 126.6(3) . .
C40 C39 C38 118.4(3) . .
C40 C39 H39 120.8 . .
C38 C39 H39 120.8 . .
C39 C40 C41 119.2(4) . .
C39 C40 H40 120.4 . .
C41 C40 H40 120.4 . .
N8 C41 C40 123.9(4) . .
N8 C41 H41 118.0 . .
C40 C41 H41 118.0 . .
N8 C42 C38 124.5(4) . .
N8 C42 H42 117.7 . .
C38 C42 H42 117.7 . .
C30 C43 C44 112.8(3) . .
C30 C43 H43A 109.0 . .
C44 C43 H43A 109.0 . .
C30 C43 H43B 109.0 . .
C44 C43 H43B 109.0 . .
H43A C43 H43B 107.8 . .
C43 C44 H44A 109.5 . .
C43 C44 H44B 109.5 . .
H44A C44 H44B 109.5 . .
C43 C44 H44C 109.5 . .
H44A C44 H44C 109.5 . .
H44B C44 H44C 109.5 . .
C46 C45 C50 118.8(4) . .
C46 C45 Sn2 119.3(3) . .
C50 C45 Sn2 121.8(3) . .
C47 C46 C45 120.4(4) . .
C47 C46 H46 119.8 . .
C45 C46 H46 119.8 . .
C48 C47 C46 120.8(4) . .
C48 C47 H47 119.6 . .
C46 C47 H47 119.6 . .
C47 C48 C49 120.0(4) . .
C47 C48 H48 120.0 . .
C49 C48 H48 120.0 . .
C48 C49 C50 120.1(5) . .
C48 C49 H49 120.0 . .
C50 C49 H49 120.0 . .
C45 C50 C49 119.9(4) . .
C45 C50 H50 120.1 . .
C49 C50 H50 120.1 . .
C56 C51 C52 117.2(3) . .
C56 C51 Sn2 122.5(3) . .
C52 C51 Sn2 120.3(3) . .
C53 C52 C51 121.6(4) . .
C53 C52 H52 119.2 . .
C51 C52 H52 119.2 . .
C54 C53 C52 120.5(4) . .
C54 C53 H53 119.8 . .
C52 C53 H53 119.8 . .
C55 C54 C53 119.0(4) . .
C55 C54 H54 120.5 . .
C53 C54 H54 120.5 . .
C54 C55 C56 121.1(4) . .
C54 C55 H55 119.5 . .
C56 C55 H55 119.5 . .
C51 C56 C55 120.6(4) . .
C51 C56 H56 119.7 . .
C55 C56 H56 119.7 . .
C3 N1 C2 121.3(3) . .
C3 N1 Sn1 126.0(2) . .
C2 N1 Sn1 111.37(19) . .
N3 N2 C6 113.8(3) . .
N2 N3 C10 112.9(3) . .
C13 N4 C14 116.2(3) . .
C31 N5 C30 121.5(3) . .
C31 N5 Sn2 126.7(2) . .
C30 N5 Sn2 110.87(19) . .
N7 N6 C34 113.7(3) . .
N6 N7 C38 114.6(3) . .
C41 N8 C42 116.1(3) . .
C1 O1 Sn1 113.25(18) . .
C9 O2 Sn1 124.7(2) . .
C29 O3 Sn2 112.75(19) . .
C37 O4 Sn2 124.63(19) . .
O1 Sn1 C23 97.14(11) . .
O1 Sn1 C17 97.25(11) . .
C23 Sn1 C17 124.94(12) . .
O1 Sn1 O2 159.55(9) . .
C23 Sn1 O2 90.90(11) . .
C17 Sn1 O2 93.42(11) . .
O1 Sn1 N1 78.49(9) . .
C23 Sn1 N1 124.56(11) . .
C17 Sn1 N1 110.35(11) . .
O2 Sn1 N1 81.47(9) . .
O3 Sn2 C51 95.70(12) . .
O3 Sn2 O4 159.32(9) . .
C51 Sn2 O4 91.00(11) . .
O3 Sn2 C45 98.01(13) . .
C51 Sn2 C45 128.15(13) . .
O4 Sn2 C45 93.11(12) . .
O3 Sn2 N5 78.55(9) . .
C51 Sn2 N5 118.70(12) . .
O4 Sn2 N5 81.06(9) . .
C45 Sn2 N5 113.00(12) . .
C2A C1A C6A 120.0 . .
C2A C1A H1A1 120.0 . .
C6A C1A H1A1 120.0 . .
C3A C2A C1A 120.0 . .
C3A C2A H2A 120.0 . .
C1A C2A H2A 120.0 . .
C2A C3A C4A 120.0 . .
C2A C3A H3A 120.0 . .
C4A C3A H3A 120.0 . .
C3A C4A C5A 120.0 . .
C3A C4A H4A 120.0 . .
C5A C4A H4A 120.0 . .
C4A C5A C6A 120.0 . .
C4A C5A H5A 120.0 . .
C6A C5A H5A 120.0 . .
C5A C6A C1A 120.0 . .
C5A C6A H6A 120.0 . .
C1A C6A H6A 120.0 . .

loop_
_geom_bond_atom_site_label_1
_geom_bond_atom_site_label_2
_geom_bond_distance
_geom_bond_site_symmetry_2
C1 O1 1.406(4) .
C1 C2 1.527(5) .
C1 H1A 0.9700 .
C1 H1B 0.9700 .
C2 N1 1.478(4) .
C2 C15 1.517(5) .
C2 H2 0.9800 .
C3 N1 1.290(4) .
C3 C4 1.433(4) .
C3 H3 0.9300 .
C4 C5 1.403(4) .
C4 C9 1.417(4) .
C5 C6 1.379(4) .
C5 H5 0.9300 .
C6 C7 1.401(5) .
C6 N2 1.422(4) .
C7 C8 1.366(5) .
C7 H7 0.9300 .
C8 C9 1.418(4) .
C8 H8 0.9300 .
C9 O2 1.313(4) .
C10 C14 1.375(5) .
C10 C11 1.378(5) .
C10 N3 1.432(4) .
C11 C12 1.388(5) .
C11 H11 0.9300 .
C12 C13 1.374(5) .
C12 H12 0.9300 .
C13 N4 1.324(5) .
C13 H13 0.9300 .
C14 N4 1.335(5) .
C14 H14 0.9300 .
C15 C16 1.522(5) .
C15 H15A 0.9700 .
C15 H15B 0.9700 .
C16 H16A 0.9600 .
C16 H16B 0.9600 .
C16 H16C 0.9600 .
C17 C18 1.394(5) .
C17 C22 1.396(5) .
C17 Sn1 2.122(3) .
C18 C19 1.386(5) .
C18 H18 0.9300 .
C19 C20 1.372(5) .
C19 H19 0.9300 .
C20 C21 1.373(5) .
C20 H20 0.9300 .
C21 C22 1.372(5) .
C21 H21 0.9300 .
C22 H22 0.9300 .
C23 C24 1.382(5) .
C23 C28 1.382(5) .
C23 Sn1 2.116(3) .
C24 C25 1.393(6) .
C24 H24 0.9300 .
C25 C26 1.348(6) .
C25 H25 0.9300 .
C26 C27 1.377(6) .
C26 H26 0.9300 .
C27 C28 1.389(5) .
C27 H27 0.9300 .
C28 H28 0.9300 .
C29 O3 1.407(4) .
C29 C30 1.530(5) .
C29 H29A 0.9700 .
C29 H29B 0.9700 .
C30 N5 1.478(4) .
C30 C43 1.517(5) .
C30 H30 0.9800 .
C31 N5 1.287(4) .
C31 C32 1.438(4) .
C31 H31 0.9300 .
C32 C33 1.404(4) .
C32 C37 1.415(4) .
C33 C34 1.381(4) .
C33 H33 0.9300 .
C34 C35 1.404(5) .
C34 N6 1.417(4) .
C35 C36 1.356(5) .
C35 H35 0.9300 .
C36 C37 1.414(4) .
C36 H36 0.9300 .
C37 O4 1.311(4) .
C38 C42 1.375(5) .
C38 C39 1.373(5) .
C38 N7 1.416(4) .
C39 C40 1.368(5) .
C39 H39 0.9300 .
C40 C41 1.370(6) .
C40 H40 0.9300 .
C41 N8 1.316(5) .
C41 H41 0.9300 .
C42 N8 1.331(5) .
C42 H42 0.9300 .
C43 C44 1.526(5) .
C43 H43A 0.9700 .
C43 H43B 0.9700 .
C44 H44A 0.9600 .
C44 H44B 0.9600 .
C44 H44C 0.9600 .
C45 C46 1.389(5) .
C45 C50 1.392(5) .
C45 Sn2 2.135(4) .
C46 C47 1.378(6) .
C46 H46 0.9300 .
C47 C48 1.366(6) .
C47 H47 0.9300 .
C48 C49 1.375(6) .
C48 H48 0.9300 .
C49 C50 1.397(6) .
C49 H49 0.9300 .
C50 H50 0.9300 .
C51 C56 1.374(5) .
C51 C52 1.381(5) .
C51 Sn2 2.124(3) .
C52 C53 1.378(6) .
C52 H52 0.9300 .
C53 C54 1.356(6) .
C53 H53 0.9300 .
C54 C55 1.355(6) .
C54 H54 0.9300 .
C55 C56 1.391(6) .
C55 H55 0.9300 .
C56 H56 0.9300 .
N1 Sn1 2.163(3) .
N2 N3 1.244(4) .
N5 Sn2 2.172(3) .
N6 N7 1.256(3) .
O1 Sn1 2.058(2) .
O2 Sn1 2.124(2) .
O3 Sn2 2.058(2) .
O4 Sn2 2.125(2) .
C1A C2A 1.3900 .
C1A C6A 1.3900 .
C1A H1A1 0.9300 .
C2A C3A 1.3900 .
C2A H2A 0.9300 .
C3A C4A 1.3900 .
C3A H3A 0.9300 .
C4A C5A 1.3900 .
C4A H4A 0.9300 .
C5A C6A 1.3900 .
C5A H5A 0.9300 .
C6A H6A 0.9300 .

loop_
_geom_torsion_atom_site_label_1
_geom_torsion_atom_site_label_2
_geom_torsion_atom_site_label_3
_geom_torsion_atom_site_label_4
_geom_torsion
_geom_torsion_site_symmetry_1
_geom_torsion_site_symmetry_2
_geom_torsion_site_symmetry_3
_geom_torsion_site_symmetry_4
O1 C1 C2 N1 -51.2(4) . . . .
O1 C1 C2 C15 66.5(4) . . . .
N1 C3 C4 C5 -169.3(3) . . . .
N1 C3 C4 C9 11.4(5) . . . .
C9 C4 C5 C6 -1.2(5) . . . .
C3 C4 C5 C6 179.5(3) . . . .
C4 C5 C6 C7 1.4(5) . . . .
C4 C5 C6 N2 -177.1(3) . . . .
C5 C6 C7 C8 -0.4(6) . . . .
N2 C6 C7 C8 177.9(4) . . . .
C6 C7 C8 C9 -0.8(6) . . . .
C7 C8 C9 O2 179.8(3) . . . .
C7 C8 C9 C4 1.1(5) . . . .
C5 C4 C9 O2 -178.7(3) . . . .
C3 C4 C9 O2 0.5(5) . . . .
C5 C4 C9 C8 -0.1(5) . . . .
C3 C4 C9 C8 179.2(3) . . . .
C14 C10 C11 C12 -0.5(5) . . . .
N3 C10 C11 C12 -177.9(3) . . . .
C10 C11 C12 C13 1.0(5) . . . .
C11 C12 C13 N4 -1.7(6) . . . .
C11 C10 C14 N4 0.6(6) . . . .
N3 C10 C14 N4 178.2(4) . . . .
N1 C2 C15 C16 179.8(3) . . . .
C1 C2 C15 C16 64.2(5) . . . .
C22 C17 C18 C19 0.5(6) . . . .
Sn1 C17 C18 C19 -176.8(3) . . . .
C17 C18 C19 C20 0.4(7) . . . .
C18 C19 C20 C21 -1.6(7) . . . .
C19 C20 C21 C22 1.9(7) . . . .
C20 C21 C22 C17 -1.0(6) . . . .
C18 C17 C22 C21 -0.2(5) . . . .
Sn1 C17 C22 C21 177.0(3) . . . .
C28 C23 C24 C25 0.9(6) . . . .
Sn1 C23 C24 C25 -175.2(3) . . . .
C23 C24 C25 C26 -0.7(7) . . . .
C24 C25 C26 C27 0.1(7) . . . .
C25 C26 C27 C28 0.1(7) . . . .
C24 C23 C28 C27 -0.7(5) . . . .
Sn1 C23 C28 C27 175.4(3) . . . .
C26 C27 C28 C23 0.2(6) . . . .
O3 C29 C30 N5 53.1(4) . . . .
O3 C29 C30 C43 -65.8(4) . . . .
N5 C31 C32 C33 167.3(3) . . . .
N5 C31 C32 C37 -15.2(5) . . . .
C37 C32 C33 C34 0.6(5) . . . .
C31 C32 C33 C34 178.2(3) . . . .
C32 C33 C34 C35 -2.4(5) . . . .
C32 C33 C34 N6 178.2(3) . . . .
C33 C34 C35 C36 2.1(5) . . . .
N6 C34 C35 C36 -178.6(3) . . . .
C34 C35 C36 C37 0.1(6) . . . .
C35 C36 C37 O4 -179.4(3) . . . .
C35 C36 C37 C32 -1.9(5) . . . .
C33 C32 C37 O4 178.9(3) . . . .
C31 C32 C37 O4 1.4(5) . . . .
C33 C32 C37 C36 1.6(5) . . . .
C31 C32 C37 C36 -175.9(3) . . . .
C42 C38 C39 C40 0.6(6) . . . .
N7 C38 C39 C40 178.0(4) . . . .
C38 C39 C40 C41 -0.1(7) . . . .
C39 C40 C41 N8 -0.5(8) . . . .
C39 C38 C42 N8 -0.6(7) . . . .
N7 C38 C42 N8 -178.3(4) . . . .
N5 C30 C43 C44 179.7(3) . . . .
C29 C30 C43 C44 -64.7(4) . . . .
C50 C45 C46 C47 0.4(6) . . . .
Sn2 C45 C46 C47 179.7(3) . . . .
C45 C46 C47 C48 -1.6(7) . . . .
C46 C47 C48 C49 1.5(8) . . . .
C47 C48 C49 C50 -0.1(8) . . . .
C46 C45 C50 C49 0.9(6) . . . .
Sn2 C45 C50 C49 -178.4(3) . . . .
C48 C49 C50 C45 -1.1(7) . . . .
C56 C51 C52 C53 -1.9(6) . . . .
Sn2 C51 C52 C53 178.6(4) . . . .
C51 C52 C53 C54 1.3(8) . . . .
C52 C53 C54 C55 -0.1(8) . . . .
C53 C54 C55 C56 -0.4(8) . . . .
C52 C51 C56 C55 1.3(6) . . . .
Sn2 C51 C56 C55 -179.2(4) . . . .
C54 C55 C56 C51 -0.2(8) . . . .
C4 C3 N1 C2 178.7(3) . . . .
C4 C3 N1 Sn1 13.1(5) . . . .
C15 C2 N1 C3 107.9(4) . . . .
C1 C2 N1 C3 -130.5(3) . . . .
C15 C2 N1 Sn1 -84.6(3) . . . .
C1 C2 N1 Sn1 37.1(3) . . . .
C5 C6 N2 N3 172.0(3) . . . .
C7 C6 N2 N3 -6.4(5) . . . .
C6 N2 N3 C10 179.5(3) . . . .
C14 C10 N3 N2 178.7(3) . . . .
C11 C10 N3 N2 -3.9(5) . . . .
C12 C13 N4 C14 1.7(6) . . . .
C10 C14 N4 C13 -1.2(6) . . . .
C32 C31 N5 C30 -177.1(3) . . . .
C32 C31 N5 Sn2 -9.8(5) . . . .
C43 C30 N5 C31 -107.5(4) . . . .
C29 C30 N5 C31 130.6(3) . . . .
C43 C30 N5 Sn2 83.3(3) . . . .
C29 C30 N5 Sn2 -38.6(3) . . . .
C33 C34 N6 N7 -177.4(3) . . . .
C35 C34 N6 N7 3.3(5) . . . .
C34 N6 N7 C38 179.7(3) . . . .
C42 C38 N7 N6 -178.2(3) . . . .
C39 C38 N7 N6 4.4(6) . . . .
C40 C41 N8 C42 0.5(8) . . . .
C38 C42 N8 C41 0.1(7) . . . .
C2 C1 O1 Sn1 41.8(3) . . . .
C8 C9 O2 Sn1 145.5(3) . . . .
C4 C9 O2 Sn1 -35.9(4) . . . .
C30 C29 O3 Sn2 -42.8(4) . . . .
C36 C37 O4 Sn2 -146.6(2) . . . .
C32 C37 O4 Sn2 36.1(4) . . . .
C6A C1A C2A C3A 0.0 . . . .
C1A C2A C3A C4A 0.0 . . . .
C2A C3A C4A C5A 0.0 . . . .
C3A C4A C5A C6A 0.0 . . . .
C4A C5A C6A C1A 0.0 . . . .
C2A C1A C6A C5A 0.0 . . . .
